data_4026307
loop_
_publ_author_name
'Chih-Wei Chang'
'Rong-Jie Chein'

_publ_section_title
;
 Absolute Configuration of Anti-HIV-1 Agent (-)-Concentricolide: Total
 Synthesis of (+)-(R)-Concentricolide
;
_journal_name_full 'Journal of Organic Chemistry'
_journal_page_first 4154
_journal_page_last 4157
_journal_paper_doi 10.1021/jo2004132
_journal_volume 76
_journal_year 2011
_chemical_formula_moiety 'C24 H20 O6'
_chemical_formula_sum 'C24 H20 O6'
_chemical_formula_weight 404.4
_chemical_name_systematic
;
 ?
;
_space_group_IT_number 14
_symmetry_cell_setting monoclinic
_symmetry_space_group_name_Hall '-P 2ybc'
_symmetry_space_group_name_H-M 'P 1 21/c 1'
_atom_sites_solution_hydrogens geom
_atom_sites_solution_primary direct
_atom_sites_solution_secondary difmap
_cell_angle_alpha 90
_cell_angle_beta 99.295(12)
_cell_angle_gamma 90
_cell_formula_units_Z 2
_cell_length_a 9.4716(11)
_cell_length_b 8.2895(8)
_cell_length_c 12.6979(16)
_cell_measurement_reflns_used 730
_cell_measurement_temperature 100.00(10)
_cell_measurement_theta_max 30.221
_cell_measurement_theta_min 2.9157
_cell_volume 983.9(2)
_computing_cell_refinement
;
        CrysAlisPro, Oxford Diffraction Ltd.,
        Version 1.171.34.40 (release 27-08-2010 CrysAlis171 .NET)
        (compiled Aug 27 2010,11:50:40)
;
_computing_data_collection
;
        CrysAlisPro, Oxford Diffraction Ltd.,
        Version 1.171.34.40 (release 27-08-2010 CrysAlis171 .NET)
        (compiled Aug 27 2010,11:50:40)
;
_computing_data_reduction
;
        CrysAlisPro, Oxford Diffraction Ltd.,
        Version 1.171.34.40 (release 27-08-2010 CrysAlis171 .NET)
        (compiled Aug 27 2010,11:50:40)
;
_computing_molecular_graphics 'Ortep-3 for Windows (Farrugia, 1997)'
_computing_publication_material 'WinGX publication routines (Farrugia, 1999)'
_computing_structure_refinement 'SHELXL-97 (Sheldrick, 1997)'
_computing_structure_solution 'SHELXS-97 (Sheldrick, 1997)'
_diffrn_ambient_temperature 100.00(10)
_diffrn_detector_area_resol_mean 10.4875
_diffrn_measured_fraction_theta_full 0.999
_diffrn_measured_fraction_theta_max 0.953
_diffrn_measurement_device_type 'Xcalibur, Atlas, Gemini'
_diffrn_measurement_method '\w scans'
_diffrn_orient_matrix_UB_11 -0.0213794
_diffrn_orient_matrix_UB_12 0.0816405
_diffrn_orient_matrix_UB_13 0.0032358
_diffrn_orient_matrix_UB_21 0.0715227
_diffrn_orient_matrix_UB_22 0.0253176
_diffrn_orient_matrix_UB_23 -0.0000315
_diffrn_orient_matrix_UB_31 -0.0134831
_diffrn_orient_matrix_UB_32 0.0045195
_diffrn_orient_matrix_UB_33 -0.0565035
_diffrn_radiation_monochromator graphite
_diffrn_radiation_type MoK\a
_diffrn_radiation_wavelength 0.71073
_diffrn_reflns_av_R_equivalents 0.1094
_diffrn_reflns_av_unetI/netI 0.0986
_diffrn_reflns_limit_h_max 13
_diffrn_reflns_limit_h_min -13
_diffrn_reflns_limit_k_max 11
_diffrn_reflns_limit_k_min -11
_diffrn_reflns_limit_l_max 17
_diffrn_reflns_limit_l_min -17
_diffrn_reflns_number 19106
_diffrn_reflns_theta_full 25
_diffrn_reflns_theta_max 30.46
_diffrn_reflns_theta_min 2.95
_exptl_absorpt_coefficient_mu 0.098
_exptl_absorpt_correction_T_max 1
_exptl_absorpt_correction_T_min 0.93248
_exptl_absorpt_correction_type multi-scan
_exptl_absorpt_process_details
;
        CrysAlisPro, Oxford Diffraction Ltd.,
        Version 1.171.34.40 (release 27-08-2010 CrysAlis171 .NET)
        (compiled Aug 27 2010,11:50:40)
        empirical absorption correction using spherical harmonics,
 implemented in SCALE3 ABSPACK scaling algorithm.
;
_exptl_crystal_colour colourless
_exptl_crystal_density_diffrn 1.365
_exptl_crystal_description plate
_exptl_crystal_F_000 424
_exptl_crystal_size_max 0.36
_exptl_crystal_size_mid 0.28
_exptl_crystal_size_min 0.02
_refine_diff_density_max 0.384
_refine_diff_density_min -0.302
_refine_diff_density_rms 0.065
_refine_ls_extinction_coef 0.003(2)
_refine_ls_extinction_expression Fc^*^=kFc[1+0.001xFc^2^\l^3^/sin(2\q)]^-1/4^
_refine_ls_extinction_method SHELXL
_refine_ls_goodness_of_fit_ref 1.045
_refine_ls_hydrogen_treatment constr
_refine_ls_matrix_type full
_refine_ls_number_parameters 138
_refine_ls_number_reflns 2841
_refine_ls_number_restraints 0
_refine_ls_restrained_S_all 1.045
_refine_ls_R_factor_all 0.1452
_refine_ls_R_factor_gt 0.0668
_refine_ls_shift/su_max 0
_refine_ls_shift/su_mean 0
_refine_ls_structure_factor_coef Fsqd
_refine_ls_weighting_details 'calc w=1/[\s^2^(Fo^2^)+(0.0646P)^2^+0.1231P] where P=(Fo^2^+2Fc^2^)/3'
_refine_ls_weighting_scheme calc
_refine_ls_wR_factor_gt 0.1434
_refine_ls_wR_factor_ref 0.1831
_reflns_number_gt 1456
_reflns_number_total 2841
_reflns_threshold_expression >2sigma(I)
_cod_data_source_file jo2004132_si_003.cif
_cod_data_source_block i12889
_cod_original_cell_volume 983.88(19)
_cod_original_sg_symbol_H-M 'P 21/c'
_cod_database_code 4026307

loop_
_symmetry_equiv_pos_as_xyz
'x, y, z'
'-x, y+1/2, -z+1/2'
'-x, -y, -z'
'x, -y-1/2, z-1/2'

loop_
_atom_site_label
_atom_site_type_symbol
_atom_site_fract_x
_atom_site_fract_y
_atom_site_fract_z
_atom_site_U_iso_or_equiv
_atom_site_adp_type
_atom_site_occupancy
_atom_site_symmetry_multiplicity
_atom_site_calc_flag
_atom_site_refinement_flags
O1 O 0.75997(19) 0.63347(18) 1.04902(13) 0.0370(5) Uani 1 1 d .
O2 O 0.8426(2) 0.60222(19) 0.89414(15) 0.0492(6) Uani 1 1 d .
O3 O 0.90031(17) 0.96426(17) 0.80712(12) 0.0279(4) Uani 1 1 d .
C1 C 0.7189(3) 0.7659(3) 1.11423(18) 0.0299(6) Uani 1 1 d .
H1 H 0.7776 0.7625 1.1871 0.036 Uiso 1 1 calc R
C2 C 0.7429(3) 1.0764(3) 1.08231(17) 0.0288(6) Uani 1 1 d .
H2 H 0.7066 1.1059 1.1451 0.035 Uiso 1 1 calc R
C3 C 0.7847(3) 1.1938(3) 1.01563(17) 0.0279(5) Uani 1 1 d .
H3 H 0.7785 1.3047 1.033 0.033 Uiso 1 1 calc R
C4 C 0.8879(3) 1.2315(3) 0.83772(18) 0.0266(5) Uani 1 1 d .
H4 H 0.895 1.345 0.8298 0.032 Uiso 1 1 calc R
C5 C 0.9243(3) 1.1191(3) 0.77199(18) 0.0278(5) Uani 1 1 d .
H5 H 0.9621 1.1421 0.7087 0.033 Uiso 1 1 calc R
C6 C 0.8078(3) 0.6911(3) 0.96061(19) 0.0340(6) Uani 1 1 d .
C7 C 0.7552(2) 0.9143(3) 1.05551(17) 0.0246(5) Uani 1 1 d .
C8 C 0.8359(2) 1.1480(2) 0.92295(16) 0.0218(5) Uani 1 1 d .
C9 C 0.8463(2) 0.9848(3) 0.89920(17) 0.0232(5) Uani 1 1 d .
C10 C 0.8060(2) 0.8669(3) 0.96497(17) 0.0241(5) Uani 1 1 d .
C11 C 0.5631(3) 0.7483(3) 1.1218(2) 0.0363(6) Uani 1 1 d .
H11A H 0.507 0.7491 1.0488 0.044 Uiso 1 1 calc R
H11B H 0.5326 0.8423 1.1606 0.044 Uiso 1 1 calc R
C12 C 0.5289(3) 0.5941(3) 1.1784(2) 0.0460(7) Uani 1 1 d .
H12A H 0.5802 0.5947 1.2518 0.069 Uiso 1 1 calc R
H12B H 0.5587 0.5002 1.1405 0.069 Uiso 1 1 calc R
H12C H 0.4257 0.5883 1.1791 0.069 Uiso 1 1 calc R

loop_
_atom_site_aniso_label
_atom_site_aniso_U_11
_atom_site_aniso_U_22
_atom_site_aniso_U_33
_atom_site_aniso_U_23
_atom_site_aniso_U_13
_atom_site_aniso_U_12
O1 0.0521(12) 0.0179(9) 0.0476(10) 0.0035(7) 0.0280(9) 0.0002(8)
O2 0.0771(15) 0.0184(9) 0.0643(13) -0.0093(8) 0.0478(12) -0.0054(9)
O3 0.0382(10) 0.0185(8) 0.0302(9) 0.0009(6) 0.0146(7) -0.0011(7)
C1 0.0387(15) 0.0225(12) 0.0303(12) -0.0002(9) 0.0112(11) 0.0004(10)
C2 0.0361(15) 0.0277(13) 0.0239(12) -0.0041(9) 0.0083(10) 0.0037(10)
C3 0.0366(14) 0.0180(11) 0.0289(12) -0.0054(9) 0.0052(10) 0.0023(10)
C4 0.0295(13) 0.0178(11) 0.0322(12) 0.0042(9) 0.0046(10) -0.0022(9)
C5 0.0334(14) 0.0235(12) 0.0278(12) 0.0060(9) 0.0090(10) -0.0014(10)
C6 0.0430(16) 0.0206(12) 0.0442(15) 0.0019(10) 0.0245(12) -0.0006(11)
C7 0.0269(13) 0.0215(11) 0.0260(11) 0.0009(9) 0.0058(10) 0.0008(9)
C8 0.0226(12) 0.0174(11) 0.0251(11) -0.0010(8) 0.0026(9) 0.0003(9)
C9 0.0255(13) 0.0220(12) 0.0232(11) -0.0020(8) 0.0072(10) 0.0020(9)
C10 0.0279(13) 0.0175(11) 0.0285(12) 0.0000(8) 0.0094(10) -0.0023(9)
C11 0.0338(15) 0.0361(15) 0.0405(14) 0.0000(11) 0.0107(12) -0.0002(11)
C12 0.0428(17) 0.0465(17) 0.0529(17) 0.0130(13) 0.0204(14) -0.0068(13)

loop_
_atom_type_symbol
_atom_type_description
_atom_type_scat_dispersion_real
_atom_type_scat_dispersion_imag
_atom_type_scat_source
O O 0.0106 0.006 'International Tables Vol C Tables 4.2.6.8 and 6.1.1.4'
C C 0.0033 0.0016 'International Tables Vol C Tables 4.2.6.8 and 6.1.1.4'
H H 0 0 'International Tables Vol C Tables 4.2.6.8 and 6.1.1.4'

loop_
_geom_angle_atom_site_label_1
_geom_angle_atom_site_label_2
_geom_angle_atom_site_label_3
_geom_angle
C6 O1 C1 110.92(17)
C9 O3 C5 105.30(16)
O1 C1 C11 108.48(19)
O1 C1 C7 103.27(17)
C11 C1 C7 114.6(2)
O1 C1 H1 110.1
C11 C1 H1 110.1
C7 C1 H1 110.1
C3 C2 C7 118.9(2)
C3 C2 H2 120.6
C7 C2 H2 120.6
C2 C3 C8 119.7(2)
C2 C3 H3 120.1
C8 C3 H3 120.1
C5 C4 C8 106.86(19)
C5 C4 H4 126.6
C8 C4 H4 126.6
C4 C5 O3 111.9(2)
C4 C5 H5 124.1
O3 C5 H5 124.1
O2 C6 O1 121.8(2)
O2 C6 C10 130.0(2)
O1 C6 C10 108.15(19)
C10 C7 C2 122.3(2)
C10 C7 C1 108.61(19)
C2 C7 C1 129.1(2)
C9 C8 C3 119.5(2)
C9 C8 C4 105.05(18)
C3 C8 C4 135.4(2)
O3 C9 C10 127.67(19)
O3 C9 C8 110.93(18)
C10 C9 C8 121.4(2)
C7 C10 C9 118.2(2)
C7 C10 C6 108.99(19)
C9 C10 C6 132.8(2)
C1 C11 C12 113.4(2)
C1 C11 H11A 108.9
C12 C11 H11A 108.9
C1 C11 H11B 108.9
C12 C11 H11B 108.9
H11A C11 H11B 107.7
C11 C12 H12A 109.5
C11 C12 H12B 109.5
H12A C12 H12B 109.5
C11 C12 H12C 109.5
H12A C12 H12C 109.5
H12B C12 H12C 109.5

loop_
_geom_bond_atom_site_label_1
_geom_bond_atom_site_label_2
_geom_bond_distance
O1 C6 1.363(3)
O1 C1 1.465(3)
O2 C6 1.206(3)
O3 C9 1.361(3)
O3 C5 1.390(3)
C1 C11 1.501(3)
C1 C7 1.507(3)
C1 H1 1
C2 C3 1.389(3)
C2 C7 1.395(3)
C2 H2 0.95
C3 C8 1.396(3)
C3 H3 0.95
C4 C5 1.333(3)
C4 C8 1.437(3)
C4 H4 0.95
C5 H5 0.95
C6 C10 1.459(3)
C7 C10 1.374(3)
C8 C9 1.393(3)
C9 C10 1.379(3)
C11 C12 1.527(3)
C11 H11A 0.99
C11 H11B 0.99
C12 H12A 0.98
C12 H12B 0.98
C12 H12C 0.98

loop_
_geom_torsion_atom_site_label_1
_geom_torsion_atom_site_label_2
_geom_torsion_atom_site_label_3
_geom_torsion_atom_site_label_4
_geom_torsion
C6 O1 C1 C11 119.3(2)
C6 O1 C1 C7 -2.6(3)
C7 C2 C3 C8 0.9(4)
C8 C4 C5 O3 0.0(3)
C9 O3 C5 C4 0.0(3)
C1 O1 C6 O2 -177.5(2)
C1 O1 C6 C10 2.2(3)
C3 C2 C7 C10 -0.6(4)
C3 C2 C7 C1 179.4(2)
O1 C1 C7 C10 2.0(3)
C11 C1 C7 C10 -115.7(2)
O1 C1 C7 C2 -177.9(2)
C11 C1 C7 C2 64.3(3)
C2 C3 C8 C9 -0.9(3)
C2 C3 C8 C4 -179.6(2)
C5 C4 C8 C9 -0.1(3)
C5 C4 C8 C3 178.8(2)
C5 O3 C9 C10 -179.5(2)
C5 O3 C9 C8 -0.1(2)
C3 C8 C9 O3 -179.02(19)
C4 C8 C9 O3 0.1(2)
C3 C8 C9 C10 0.5(3)
C4 C8 C9 C10 179.6(2)
C2 C7 C10 C9 0.2(3)
C1 C7 C10 C9 -179.8(2)
C2 C7 C10 C6 179.1(2)
C1 C7 C10 C6 -0.8(3)
O3 C9 C10 C7 179.3(2)
C8 C9 C10 C7 -0.1(3)
O3 C9 C10 C6 0.6(4)
C8 C9 C10 C6 -178.8(2)
O2 C6 C10 C7 178.8(3)
O1 C6 C10 C7 -0.8(3)
O2 C6 C10 C9 -2.4(5)
O1 C6 C10 C9 177.9(2)
O1 C1 C11 C12 63.3(3)
C7 C1 C11 C12 178.1(2)
